data_7716919
loop_
_publ_author_name
'Besleaga, Iuliana'
'Fesenko, Anastasia A.'
'Paul, Anup'
'\<Sljuki\'c, Biljana'
'Rapta, Peter'
'Pombeiro, Armando J. L.'
'Shutalev, Anatoly D.'
'Arion, Vladimir B.'

_publ_section_title
;
 Nickel(ii) complexes with 14-membered bis-thiosemicarbazide and
 bis-isothiosemicarbazide ligands: synthesis, characterization and
 catalysis of oxygen evolution reaction
;
_journal_issue 38
_journal_name_full 'Dalton Transactions'
_journal_page_first 15826
_journal_page_last 15841
_journal_paper_doi 10.1039/D4DT02182G
_journal_volume 53
_journal_year 2024
_chemical_formula_moiety 'C16 H26 N6 S2'
_chemical_formula_sum 'C16 H26 N6 S2'
_chemical_formula_weight 366.55
_space_group_crystal_system orthorhombic
_space_group_IT_number 61
_space_group_name_Hall '-P 2ac 2ab'
_space_group_name_H-M_alt 'P b c a'
_atom_sites_solution_hydrogens geom
_audit_creation_method SHELXL-2014
_audit_update_record
;
2024-01-09 deposited with the CCDC.	2024-08-21 downloaded from the CCDC.
;
_cell_angle_alpha 90
_cell_angle_beta 90
_cell_angle_gamma 90
_cell_formula_units_Z 8
_cell_length_a 17.0619(9)
_cell_length_b 9.7583(3)
_cell_length_c 21.8947(7)
_cell_measurement_reflns_used 9949
_cell_measurement_temperature 100(2)
_cell_measurement_theta_max 30.06
_cell_measurement_theta_min 2.58
_cell_volume 3645.4(3)
_computing_cell_refinement 'SAINT v8.38A (Bruker, 2018)'
_computing_data_collection 'Bruker APEX2'
_computing_data_reduction 'SAINT v8.38A (Bruker, 2018)'
_computing_molecular_graphics 'Bruker SHELXTL'
_computing_publication_material 'Bruker SHELXTL'
_computing_structure_refinement 'SHELXL-2014 (Sheldrick, 2014)'
_computing_structure_solution 'SHELXS-2014 (Sheldrick, 2014)'
_diffrn_ambient_temperature 100(2)
_diffrn_measured_fraction_theta_full 0.983
_diffrn_measured_fraction_theta_max 0.956
_diffrn_measurement_device_type 'Bruker D8 Venture'
_diffrn_measurement_method '\f and \w scans'
_diffrn_radiation_type MoK\a
_diffrn_radiation_wavelength 0.71073
_diffrn_reflns_av_R_equivalents 0.0412
_diffrn_reflns_av_unetI/netI 0.0200
_diffrn_reflns_Laue_measured_fraction_full 0.983
_diffrn_reflns_Laue_measured_fraction_max 0.956
_diffrn_reflns_limit_h_max 22
_diffrn_reflns_limit_h_min -22
_diffrn_reflns_limit_k_max 13
_diffrn_reflns_limit_k_min -13
_diffrn_reflns_limit_l_max 30
_diffrn_reflns_limit_l_min -30
_diffrn_reflns_number 67173
_diffrn_reflns_point_group_measured_fraction_full 0.983
_diffrn_reflns_point_group_measured_fraction_max 0.956
_diffrn_reflns_theta_full 25.242
_diffrn_reflns_theta_max 30.125
_diffrn_reflns_theta_min 2.387
_exptl_absorpt_coefficient_mu 0.303
_exptl_absorpt_correction_T_max 0.7460
_exptl_absorpt_correction_T_min 0.6627
_exptl_absorpt_correction_type multi-scan
_exptl_absorpt_process_details SADABS
_exptl_crystal_colour colourless
_exptl_crystal_density_diffrn 1.336
_exptl_crystal_description block
_exptl_crystal_F_000 1568
_exptl_crystal_size_max 0.100
_exptl_crystal_size_mid 0.080
_exptl_crystal_size_min 0.030
_refine_diff_density_max 0.381
_refine_diff_density_min -0.295
_refine_diff_density_rms 0.051
_refine_ls_extinction_method none
_refine_ls_goodness_of_fit_ref 1.038
_refine_ls_hydrogen_treatment constr
_refine_ls_matrix_type full
_refine_ls_number_parameters 219
_refine_ls_number_reflns 5138
_refine_ls_number_restraints 0
_refine_ls_restrained_S_all 1.038
_refine_ls_R_factor_all 0.0320
_refine_ls_R_factor_gt 0.0282
_refine_ls_shift/su_max 0.001
_refine_ls_shift/su_mean 0.000
_refine_ls_structure_factor_coef Fsqd
_refine_ls_weighting_details 'w=1/[\s^2^(Fo^2^)+(0.0360P)^2^+1.7274P] where P=(Fo^2^+2Fc^2^)/3'
_refine_ls_weighting_scheme calc
_refine_ls_wR_factor_gt 0.0739
_refine_ls_wR_factor_ref 0.0758
_reflns_Friedel_coverage 0.000
_reflns_number_gt 4602
_reflns_number_total 5138
_reflns_threshold_expression 'I > 2\s(I)'
_cod_data_source_file d4dt02182g2.cif
_cod_data_source_block vlar141020
_cod_depositor_comments 'Adding full bibliography for 7716919--7716923.cif.'
_cod_database_code 7716919
_shelx_space_group_comment
;
The symmetry employed for this shelxl refinement is uniquely defined
by the following loop, which should always be used as a source of
symmetry information in preference to the above space-group names.
They are only intended as comments.
;
_shelx_estimated_absorpt_t_min 0.970
_shelx_estimated_absorpt_t_max 0.991
_shelxl_version_number 2014-3

loop_
_space_group_symop_operation_xyz
'x, y, z'
'-x+1/2, -y, z+1/2'
'x+1/2, -y+1/2, -z'
'-x, y+1/2, -z+1/2'
'-x, -y, -z'
'x-1/2, y, -z-1/2'
'-x-1/2, y-1/2, z'
'x, -y-1/2, z-1/2'

loop_
_atom_site_label
_atom_site_type_symbol
_atom_site_fract_x
_atom_site_fract_y
_atom_site_fract_z
_atom_site_U_iso_or_equiv
_atom_site_adp_type
_atom_site_occupancy
_atom_site_site_symmetry_order
_atom_site_calc_flag
_atom_site_refinement_flags_posn
_atom_site_refinement_flags_adp
_atom_site_refinement_flags_occupancy
_atom_site_disorder_assembly
_atom_site_disorder_group
S1 S 0.47595(2) 0.82870(2) 0.55698(2) 0.01143(6) Uani 1 1 d . . . . .
S2 S 0.13628(2) 0.89697(3) 0.32955(2) 0.01792(7) Uani 1 1 d . . . . .
N1 N 0.41801(5) 0.77653(8) 0.38500(3) 0.01213(16) Uani 1 1 d . . . . .
N2 N 0.45059(5) 0.83378(8) 0.43703(3) 0.01205(16) Uani 1 1 d . . . . .
H2 H 0.4788 0.9092 0.4353 0.014 Uiso 1 1 calc R U . . .
C3 C 0.43710(6) 0.76800(9) 0.49111(4) 0.01003(17) Uani 1 1 d . . . . .
N4 N 0.39300(5) 0.65567(8) 0.48778(3) 0.01065(16) Uani 1 1 d . . . . .
H4 H 0.3796 0.6269 0.4511 0.013 Uiso 1 1 calc R U . . .
C5 C 0.36486(6) 0.57583(9) 0.54017(4) 0.01031(17) Uani 1 1 d . . . . .
H5 H 0.3500 0.6403 0.5737 0.012 Uiso 1 1 calc R U . . .
C6 C 0.29092(6) 0.49629(9) 0.51946(4) 0.01029(17) Uani 1 1 d . . . . .
H6 H 0.3062 0.4225 0.4901 0.012 Uiso 1 1 calc R U . . .
C7 C 0.22859(6) 0.58699(9) 0.49090(4) 0.01028(17) Uani 1 1 d . . . . .
N8 N 0.23750(5) 0.62868(8) 0.43587(3) 0.01170(16) Uani 1 1 d . . . . .
N9 N 0.18094(5) 0.71324(9) 0.41097(4) 0.01319(16) Uani 1 1 d . . . . .
H9 H 0.1357 0.7263 0.4294 0.016 Uiso 1 1 calc R U . . .
C10 C 0.19778(6) 0.77604(9) 0.35644(4) 0.01203(18) Uani 1 1 d . . . . .
N11 N 0.26355(5) 0.73388(9) 0.32985(3) 0.01274(16) Uani 1 1 d . . . . .
H11 H 0.2889 0.6661 0.3475 0.015 Uiso 1 1 calc R U . . .
C12 C 0.29751(6) 0.78979(10) 0.27395(4) 0.01290(18) Uani 1 1 d . . . . .
H12 H 0.2825 0.8885 0.2701 0.015 Uiso 1 1 calc R U . . .
C13 C 0.38765(6) 0.77815(10) 0.27725(4) 0.01257(18) Uani 1 1 d . . . . .
H13 H 0.4034 0.6796 0.2748 0.015 Uiso 1 1 calc R U . . .
C14 C 0.42200(6) 0.84219(10) 0.33459(4) 0.01159(18) Uani 1 1 d . . . . .
C15 C 0.42870(6) 0.47914(10) 0.56356(4) 0.01429(19) Uani 1 1 d . . . . .
H15A H 0.4430 0.4144 0.5312 0.021 Uiso 1 1 calc R U . . .
H15B H 0.4091 0.4285 0.5991 0.021 Uiso 1 1 calc R U . . .
H15C H 0.4749 0.5326 0.5754 0.021 Uiso 1 1 calc R U . . .
C16 C 0.26603(7) 0.71060(12) 0.21896(4) 0.0199(2) Uani 1 1 d . . . . .
H16A H 0.2772 0.6128 0.2241 0.030 Uiso 1 1 calc R U . . .
H16B H 0.2914 0.7439 0.1817 0.030 Uiso 1 1 calc R U . . .
H16C H 0.2093 0.7243 0.2158 0.030 Uiso 1 1 calc R U . . .
C17 C 0.24640(6) 0.43318(10) 0.57383(4) 0.01415(18) Uani 1 1 d . . . . .
H17A H 0.2174 0.3501 0.5611 0.017 Uiso 1 1 calc R U . . .
H17B H 0.2830 0.4085 0.6072 0.017 Uiso 1 1 calc R U . . .
C18 C 0.18958(6) 0.54614(10) 0.59447(4) 0.01481(19) Uani 1 1 d . . . . .
H18A H 0.1452 0.5071 0.6178 0.018 Uiso 1 1 calc R U . . .
H18B H 0.2167 0.6148 0.6202 0.018 Uiso 1 1 calc R U . . .
C19 C 0.16131(6) 0.61023(10) 0.53432(4) 0.01289(18) Uani 1 1 d . . . . .
H19A H 0.1131 0.5645 0.5195 0.015 Uiso 1 1 calc R U . . .
H19B H 0.1507 0.7093 0.5394 0.015 Uiso 1 1 calc R U . . .
C20 C 0.42884(7) 0.85982(11) 0.22620(4) 0.0184(2) Uani 1 1 d . . . . .
H20A H 0.4804 0.8189 0.2162 0.022 Uiso 1 1 calc R U . . .
H20B H 0.3963 0.8622 0.1888 0.022 Uiso 1 1 calc R U . . .
C21 C 0.43877(7) 1.00413(11) 0.25292(5) 0.0189(2) Uani 1 1 d . . . . .
H21A H 0.3896 1.0574 0.2493 0.023 Uiso 1 1 calc R U . . .
H21B H 0.4813 1.0543 0.2318 0.023 Uiso 1 1 calc R U . . .
C22 C 0.45962(7) 0.97894(10) 0.32043(4) 0.0168(2) Uani 1 1 d . . . . .
H22A H 0.5171 0.9748 0.3262 0.020 Uiso 1 1 calc R U . . .
H22B H 0.4379 1.0521 0.3468 0.020 Uiso 1 1 calc R U . . .

loop_
_atom_site_aniso_label
_atom_site_aniso_U_11
_atom_site_aniso_U_22
_atom_site_aniso_U_33
_atom_site_aniso_U_23
_atom_site_aniso_U_13
_atom_site_aniso_U_12
S1 0.01213(14) 0.01138(11) 0.01079(10) 0.00045(7) -0.00234(8) -0.00146(8)
S2 0.01356(15) 0.01708(12) 0.02312(12) 0.00674(9) -0.00187(9) 0.00238(9)
N1 0.0109(4) 0.0142(4) 0.0112(3) -0.0003(3) -0.0016(3) -0.0019(3)
N2 0.0132(5) 0.0125(4) 0.0105(3) 0.0018(3) -0.0027(3) -0.0050(3)
C3 0.0079(5) 0.0105(4) 0.0116(4) 0.0013(3) 0.0001(3) 0.0014(3)
N4 0.0110(4) 0.0114(3) 0.0096(3) 0.0011(3) -0.0005(3) -0.0026(3)
C5 0.0104(5) 0.0103(4) 0.0103(4) 0.0017(3) 0.0004(3) -0.0004(3)
C6 0.0102(5) 0.0091(4) 0.0116(4) 0.0009(3) 0.0005(3) -0.0006(3)
C7 0.0089(5) 0.0099(4) 0.0121(4) -0.0008(3) 0.0003(3) -0.0021(3)
N8 0.0101(4) 0.0129(4) 0.0121(3) 0.0013(3) -0.0013(3) -0.0003(3)
N9 0.0084(4) 0.0176(4) 0.0136(3) 0.0035(3) 0.0007(3) 0.0018(3)
C10 0.0103(5) 0.0130(4) 0.0128(4) 0.0006(3) -0.0029(3) -0.0029(3)
N11 0.0107(5) 0.0160(4) 0.0115(3) 0.0046(3) -0.0005(3) 0.0003(3)
C12 0.0132(5) 0.0152(4) 0.0103(4) 0.0032(3) -0.0011(3) -0.0027(3)
C13 0.0132(5) 0.0139(4) 0.0105(4) -0.0006(3) -0.0001(3) -0.0015(3)
C14 0.0089(5) 0.0133(4) 0.0126(4) 0.0001(3) -0.0006(3) -0.0009(3)
C15 0.0119(5) 0.0132(4) 0.0177(4) 0.0037(3) -0.0006(3) 0.0012(3)
C16 0.0212(6) 0.0263(5) 0.0123(4) 0.0023(4) -0.0045(4) -0.0092(4)
C17 0.0127(5) 0.0145(4) 0.0153(4) 0.0048(3) 0.0010(3) -0.0020(4)
C18 0.0135(5) 0.0185(4) 0.0124(4) 0.0008(3) 0.0028(3) -0.0016(4)
C19 0.0111(5) 0.0132(4) 0.0143(4) 0.0005(3) 0.0028(3) 0.0003(3)
C20 0.0177(6) 0.0261(5) 0.0114(4) 0.0004(4) 0.0026(4) -0.0071(4)
C21 0.0209(6) 0.0207(5) 0.0152(4) 0.0065(4) -0.0033(4) -0.0081(4)
C22 0.0195(6) 0.0163(4) 0.0145(4) 0.0032(3) -0.0039(4) -0.0068(4)

loop_
_atom_type_symbol
_atom_type_description
_atom_type_scat_dispersion_real
_atom_type_scat_dispersion_imag
_atom_type_scat_source
C C 0.0033 0.0016 'International Tables Vol C Tables 4.2.6.8 and 6.1.1.4'
H H 0.0000 0.0000 'International Tables Vol C Tables 4.2.6.8 and 6.1.1.4'
N N 0.0061 0.0033 'International Tables Vol C Tables 4.2.6.8 and 6.1.1.4'
S S 0.1246 0.1234 'International Tables Vol C Tables 4.2.6.8 and 6.1.1.4'

loop_
_geom_angle_atom_site_label_1
_geom_angle_atom_site_label_2
_geom_angle_atom_site_label_3
_geom_angle
_geom_angle_site_symmetry_1
_geom_angle_site_symmetry_3
_geom_angle_publ_flag
C14 N1 N2 119.13(8) . . ?
C3 N2 N1 117.10(8) . . ?
C3 N2 H2 121.4 . . ?
N1 N2 H2 121.4 . . ?
N4 C3 N2 115.76(8) . . ?
N4 C3 S1 123.74(7) . . ?
N2 C3 S1 120.50(7) . . ?
C3 N4 C5 125.40(8) . . ?
C3 N4 H4 117.3 . . ?
C5 N4 H4 117.3 . . ?
N4 C5 C15 110.87(8) . . ?
N4 C5 C6 107.68(7) . . ?
C15 C5 C6 111.65(8) . . ?
N4 C5 H5 108.9 . . ?
C15 C5 H5 108.9 . . ?
C6 C5 H5 108.9 . . ?
C7 C6 C17 101.88(8) . . ?
C7 C6 C5 113.51(7) . . ?
C17 C6 C5 112.07(7) . . ?
C7 C6 H6 109.7 . . ?
C17 C6 H6 109.7 . . ?
C5 C6 H6 109.7 . . ?
N8 C7 C19 129.48(9) . . ?
N8 C7 C6 119.30(9) . . ?
C19 C7 C6 111.18(7) . . ?
C7 N8 N9 118.56(8) . . ?
C10 N9 N8 117.63(8) . . ?
C10 N9 H9 121.2 . . ?
N8 N9 H9 121.2 . . ?
N11 C10 N9 114.80(8) . . ?
N11 C10 S2 126.10(7) . . ?
N9 C10 S2 119.10(8) . . ?
C10 N11 C12 125.91(8) . . ?
C10 N11 H11 117.0 . . ?
C12 N11 H11 117.0 . . ?
N11 C12 C16 109.39(8) . . ?
N11 C12 C13 109.19(8) . . ?
C16 C12 C13 110.47(8) . . ?
N11 C12 H12 109.3 . . ?
C16 C12 H12 109.3 . . ?
C13 C12 H12 109.3 . . ?
C14 C13 C20 102.15(8) . . ?
C14 C13 C12 113.11(8) . . ?
C20 C13 C12 112.46(8) . . ?
C14 C13 H13 109.6 . . ?
C20 C13 H13 109.6 . . ?
C12 C13 H13 109.6 . . ?
N1 C14 C22 129.92(9) . . ?
N1 C14 C13 119.13(8) . . ?
C22 C14 C13 110.92(8) . . ?
C5 C15 H15A 109.5 . . ?
C5 C15 H15B 109.5 . . ?
H15A C15 H15B 109.5 . . ?
C5 C15 H15C 109.5 . . ?
H15A C15 H15C 109.5 . . ?
H15B C15 H15C 109.5 . . ?
C12 C16 H16A 109.5 . . ?
C12 C16 H16B 109.5 . . ?
H16A C16 H16B 109.5 . . ?
C12 C16 H16C 109.5 . . ?
H16A C16 H16C 109.5 . . ?
H16B C16 H16C 109.5 . . ?
C18 C17 C6 104.57(7) . . ?
C18 C17 H17A 110.8 . . ?
C6 C17 H17A 110.8 . . ?
C18 C17 H17B 110.8 . . ?
C6 C17 H17B 110.8 . . ?
H17A C17 H17B 108.9 . . ?
C19 C18 C17 103.78(7) . . ?
C19 C18 H18A 111.0 . . ?
C17 C18 H18A 111.0 . . ?
C19 C18 H18B 111.0 . . ?
C17 C18 H18B 111.0 . . ?
H18A C18 H18B 109.0 . . ?
C7 C19 C18 103.91(8) . . ?
C7 C19 H19A 111.0 . . ?
C18 C19 H19A 111.0 . . ?
C7 C19 H19B 111.0 . . ?
C18 C19 H19B 111.0 . . ?
H19A C19 H19B 109.0 . . ?
C21 C20 C13 104.38(8) . . ?
C21 C20 H20A 110.9 . . ?
C13 C20 H20A 110.9 . . ?
C21 C20 H20B 110.9 . . ?
C13 C20 H20B 110.9 . . ?
H20A C20 H20B 108.9 . . ?
C20 C21 C22 104.18(8) . . ?
C20 C21 H21A 110.9 . . ?
C22 C21 H21A 110.9 . . ?
C20 C21 H21B 110.9 . . ?
C22 C21 H21B 110.9 . . ?
H21A C21 H21B 108.9 . . ?
C14 C22 C21 103.85(8) . . ?
C14 C22 H22A 111.0 . . ?
C21 C22 H22A 111.0 . . ?
C14 C22 H22B 111.0 . . ?
C21 C22 H22B 111.0 . . ?
H22A C22 H22B 109.0 . . ?

loop_
_geom_bond_atom_site_label_1
_geom_bond_atom_site_label_2
_geom_bond_distance
_geom_bond_site_symmetry_2
_geom_bond_publ_flag
S1 C3 1.6943(9) . ?
S2 C10 1.6853(10) . ?
N1 C14 1.2780(12) . ?
N1 N2 1.3853(11) . ?
N2 C3 1.3662(11) . ?
N2 H2 0.8800 . ?
C3 N4 1.3316(12) . ?
N4 C5 1.4673(11) . ?
N4 H4 0.8800 . ?
C5 C15 1.5294(13) . ?
C5 C6 1.5491(13) . ?
C5 H5 1.0000 . ?
C6 C7 1.5183(13) . ?
C6 C17 1.5406(13) . ?
C6 H6 1.0000 . ?
C7 N8 1.2806(11) . ?
C7 C19 1.5076(13) . ?
N8 N9 1.3818(12) . ?
N9 C10 1.3723(12) . ?
N9 H9 0.8800 . ?
C10 N11 1.3294(13) . ?
N11 C12 1.4599(11) . ?
N11 H11 0.8800 . ?
C12 C16 1.5281(13) . ?
C12 C13 1.5439(15) . ?
C12 H12 1.0000 . ?
C13 C14 1.5199(13) . ?
C13 C20 1.5422(13) . ?
C13 H13 1.0000 . ?
C14 C22 1.5129(13) . ?
C15 H15A 0.9800 . ?
C15 H15B 0.9800 . ?
C15 H15C 0.9800 . ?
C16 H16A 0.9800 . ?
C16 H16B 0.9800 . ?
C16 H16C 0.9800 . ?
C17 C18 1.5359(14) . ?
C17 H17A 0.9900 . ?
C17 H17B 0.9900 . ?
C18 C19 1.5356(13) . ?
C18 H18A 0.9900 . ?
C18 H18B 0.9900 . ?
C19 H19A 0.9900 . ?
C19 H19B 0.9900 . ?
C20 C21 1.5343(15) . ?
C20 H20A 0.9900 . ?
C20 H20B 0.9900 . ?
C21 C22 1.5402(13) . ?
C21 H21A 0.9900 . ?
C21 H21B 0.9900 . ?
C22 H22A 0.9900 . ?
C22 H22B 0.9900 . ?

loop_
_geom_hbond_atom_site_label_D
_geom_hbond_atom_site_label_H
_geom_hbond_atom_site_label_A
_geom_hbond_distance_DH
_geom_hbond_distance_HA
_geom_hbond_distance_DA
_geom_hbond_angle_DHA
_geom_hbond_site_symmetry_A
N2 H2 S1 0.88 2.68 3.5265(8) 162.6 5_676
N4 H4 N8 0.88 2.45 2.8983(12) 112.3 .
C6 H6 N9 1.00 2.69 3.6746(12) 169.5 7_655
N9 H9 S1 0.88 2.79 3.5907(9) 151.2 3_466
N11 H11 S2 0.88 2.95 3.7055(9) 145.5 7_655
C15 H15C S1 0.98 2.92 3.5081(10) 119.7 .
C19 H19A S1 0.99 2.88 3.6439(10) 134.9 7_655
C22 H22B S1 0.99 2.82 3.4547(10) 122.6 5_676

loop_
_geom_torsion_atom_site_label_1
_geom_torsion_atom_site_label_2
_geom_torsion_atom_site_label_3
_geom_torsion_atom_site_label_4
_geom_torsion
_geom_torsion_site_symmetry_1
_geom_torsion_site_symmetry_2
_geom_torsion_site_symmetry_3
_geom_torsion_site_symmetry_4
_geom_torsion_publ_flag
C14 N1 N2 C3 172.58(9) . . . . ?
N1 N2 C3 N4 -0.62(13) . . . . ?
N1 N2 C3 S1 178.87(7) . . . . ?
N2 C3 N4 C5 -174.05(9) . . . . ?
S1 C3 N4 C5 6.47(14) . . . . ?
C3 N4 C5 C15 -80.99(11) . . . . ?
C3 N4 C5 C6 156.60(9) . . . . ?
N4 C5 C6 C7 -53.20(10) . . . . ?
C15 C5 C6 C7 -175.13(7) . . . . ?
N4 C5 C6 C17 -167.95(8) . . . . ?
C15 C5 C6 C17 70.12(10) . . . . ?
C17 C6 C7 N8 -162.02(8) . . . . ?
C5 C6 C7 N8 77.30(10) . . . . ?
C17 C6 C7 C19 16.04(10) . . . . ?
C5 C6 C7 C19 -104.63(9) . . . . ?
C19 C7 N8 N9 3.53(15) . . . . ?
C6 C7 N8 N9 -178.81(8) . . . . ?
C7 N8 N9 C10 168.81(9) . . . . ?
N8 N9 C10 N11 8.24(12) . . . . ?
N8 N9 C10 S2 -171.31(7) . . . . ?
N9 C10 N11 C12 -175.76(9) . . . . ?
S2 C10 N11 C12 3.75(14) . . . . ?
C10 N11 C12 C16 -90.76(11) . . . . ?
C10 N11 C12 C13 148.23(9) . . . . ?
N11 C12 C13 C14 -53.66(10) . . . . ?
C16 C12 C13 C14 -174.00(8) . . . . ?
N11 C12 C13 C20 -168.75(8) . . . . ?
C16 C12 C13 C20 70.91(10) . . . . ?
N2 N1 C14 C22 1.29(17) . . . . ?
N2 N1 C14 C13 178.82(9) . . . . ?
C20 C13 C14 N1 -160.87(10) . . . . ?
C12 C13 C14 N1 78.01(12) . . . . ?
C20 C13 C14 C22 17.10(11) . . . . ?
C12 C13 C14 C22 -104.02(10) . . . . ?
C7 C6 C17 C18 -33.35(9) . . . . ?
C5 C6 C17 C18 88.33(9) . . . . ?
C6 C17 C18 C19 38.99(10) . . . . ?
N8 C7 C19 C18 -174.73(10) . . . . ?
C6 C7 C19 C18 7.46(10) . . . . ?
C17 C18 C19 C7 -28.13(10) . . . . ?
C14 C13 C20 C21 -33.77(10) . . . . ?
C12 C13 C20 C21 87.79(10) . . . . ?
C13 C20 C21 C22 38.63(11) . . . . ?
N1 C14 C22 C21 -176.15(11) . . . . ?
C13 C14 C22 C21 6.16(12) . . . . ?
C20 C21 C22 C14 -27.24(11) . . . . ?
